data_7241661
loop_
_publ_author_name
'Shang, Hai'
'Li, Ling-Yu'
'Tian, Yu'
'Jia, Hong-Mei'
'Zou, Zhong-Mei'

_publ_section_title
;
 A facile metal-free one-pot synthesis of 3-aminoisoquinolines by
 intramolecular transannulation of
 1-sulfonyl-4-(2-aminomethylphenyl)-1,2,3-triazoles
;
_journal_issue 64
_journal_name_full 'RSC Advances'
_journal_page_first 39067
_journal_page_last 39071
_journal_paper_doi 10.1039/D0RA06563C
_journal_volume 10
_journal_year 2020
_chemical_formula_moiety 'C16 H14 N2 O2 S'
_chemical_formula_sum 'C16 H14 N2 O2 S'
_chemical_formula_weight 298.35
_space_group_crystal_system monoclinic
_space_group_IT_number 14
_space_group_name_Hall '-P 2ybc'
_space_group_name_H-M_alt 'P 1 21/c 1'
_atom_sites_solution_hydrogens geom
_atom_sites_solution_primary direct
_atom_sites_solution_secondary difmap
_audit_creation_date 2020-09-01
_audit_creation_method
;
  Olex2 1.1
  (compiled 2011.02.15 svn.r1672, GUI svn.r3494)
;
_audit_update_record
;
2020-09-02 deposited with the CCDC.	2020-10-27 downloaded from the CCDC.
;
_cell_angle_alpha 90.00
_cell_angle_beta 102.613(4)
_cell_angle_gamma 90.00
_cell_formula_units_Z 4
_cell_length_a 11.8959(4)
_cell_length_b 11.5231(4)
_cell_length_c 10.6044(4)
_cell_measurement_reflns_used 2112
_cell_measurement_temperature 112.05(10)
_cell_measurement_theta_max 29.0070
_cell_measurement_theta_min 3.9390
_cell_volume 1418.55(9)
_computing_cell_refinement
;
CrysAlisPro, Agilent Technologies,
Version 1.171.37.35 (release 13-08-2014 CrysAlis171 .NET)
(compiled Aug 13 2014,18:06:01)
;
_computing_data_collection
;
CrysAlisPro, Agilent Technologies,
Version 1.171.37.35 (release 13-08-2014 CrysAlis171 .NET)
(compiled Aug 13 2014,18:06:01)
;
_computing_data_reduction
;
CrysAlisPro, Agilent Technologies,
Version 1.171.37.35 (release 13-08-2014 CrysAlis171 .NET)
(compiled Aug 13 2014,18:06:01)
;
_computing_molecular_graphics
;
O. V. Dolomanov, L. J. Bourhis, R. J. Gildea, J. A. K. Howard and H. Puschmann,
OLEX2: a complete structure solution, refinement and analysis program.
J. Appl. Cryst. (2009). 42, 339-341.
;
_computing_publication_material
;
O. V. Dolomanov, L. J. Bourhis, R. J. Gildea, J. A. K. Howard and H. Puschmann,
OLEX2: a complete structure solution, refinement and analysis program.
J. Appl. Cryst. (2009). 42, 339-341.
;
_computing_structure_refinement 'SHELXL-97 (Sheldrick, 1997)'
_computing_structure_solution 'A short history of SHELX (Sheldrick, 2007)/Bruker'
_diffrn_ambient_environment N~2~
_diffrn_ambient_temperature 112.05(10)
_diffrn_detector 'CCD plate'
_diffrn_detector_area_resol_mean 16.0971
_diffrn_detector_type Eos
_diffrn_measured_fraction_theta_full 0.9971
_diffrn_measured_fraction_theta_max 0.8432
_diffrn_measurement_details
;
#__ type_ start__ end____ width___ exp.time_
  1 omega  -45.00   33.00   1.0000    2.0000
omega____ theta____ kappa____ phi______ frames
    -       18.5772  -37.0000  -30.0000 78

#__ type_ start__ end____ width___ exp.time_
  2 omega   -1.00   68.00   1.0000    2.0000
omega____ theta____ kappa____ phi______ frames
    -       18.5772   37.0000  150.0000 69

#__ type_ start__ end____ width___ exp.time_
  3 omega   41.00   87.00   1.0000    2.0000
omega____ theta____ kappa____ phi______ frames
    -       18.5772  178.0000    0.0000 46

#__ type_ start__ end____ width___ exp.time_
  4 omega  -83.00  -44.00   1.0000    2.0000
omega____ theta____ kappa____ phi______ frames
    -      -13.4210  152.0000 -122.0000 39
;
_diffrn_measurement_device 'four-circle diffractometer'
_diffrn_measurement_device_type 'Xcalibur, Eos, Gemini'
_diffrn_measurement_method '\w scans'
_diffrn_orient_matrix_UB_11 0.0491023000
_diffrn_orient_matrix_UB_12 -0.0328646000
_diffrn_orient_matrix_UB_13 0.0296116000
_diffrn_orient_matrix_UB_21 0.0357726000
_diffrn_orient_matrix_UB_22 0.0486294000
_diffrn_orient_matrix_UB_23 -0.0035900000
_diffrn_orient_matrix_UB_31 -0.0066467000
_diffrn_orient_matrix_UB_32 0.0185722000
_diffrn_orient_matrix_UB_33 0.0616899000
_diffrn_radiation_monochromator graphite
_diffrn_radiation_probe x-ray
_diffrn_radiation_type 'Mo K\a'
_diffrn_radiation_wavelength 0.71073
_diffrn_reflns_av_R_equivalents 0.0304
_diffrn_reflns_av_unetI/netI 0.0451
_diffrn_reflns_limit_h_max 14
_diffrn_reflns_limit_h_min -14
_diffrn_reflns_limit_k_max 5
_diffrn_reflns_limit_k_min -14
_diffrn_reflns_limit_l_max 13
_diffrn_reflns_limit_l_min -11
_diffrn_reflns_number 6321
_diffrn_reflns_theta_full 26.00
_diffrn_reflns_theta_max 26.00
_diffrn_reflns_theta_min 3.51
_diffrn_source 'Enhance (Mo) X-ray Source'
_exptl_absorpt_coefficient_mu 0.234
_exptl_absorpt_correction_T_max 1.00000
_exptl_absorpt_correction_T_min 0.97758
_exptl_absorpt_correction_type multi-scan
_exptl_absorpt_process_details
;
CrysAlisPro, Agilent Technologies,
Version 1.171.37.35 (release 13-08-2014 CrysAlis171 .NET)
(compiled Aug 13 2014,18:06:01)
Empirical absorption correction using spherical harmonics,
 implemented in SCALE3 ABSPACK scaling algorithm.
;
_exptl_crystal_density_diffrn 1.397
_exptl_crystal_density_method 'not measured'
_exptl_crystal_F_000 624
_exptl_crystal_size_max 0.24
_exptl_crystal_size_mid 0.23
_exptl_crystal_size_min 0.15
_refine_diff_density_max 0.268
_refine_diff_density_min -0.420
_refine_diff_density_rms 0.063
_refine_ls_extinction_method none
_refine_ls_goodness_of_fit_ref 1.047
_refine_ls_hydrogen_treatment mixed
_refine_ls_matrix_type full
_refine_ls_number_parameters 191
_refine_ls_number_reflns 2785
_refine_ls_number_restraints 0
_refine_ls_restrained_S_all 1.047
_refine_ls_R_factor_all 0.0494
_refine_ls_R_factor_gt 0.0399
_refine_ls_shift/su_max 0.001
_refine_ls_shift/su_mean 0.000
_refine_ls_structure_factor_coef Fsqd
_refine_ls_weighting_details 'calc w=1/[\s^2^(Fo^2^)+(0.0422P)^2^+0.4807P] where P=(Fo^2^+2Fc^2^)/3'
_refine_ls_weighting_scheme calc
_refine_ls_wR_factor_gt 0.0934
_refine_ls_wR_factor_ref 0.1001
_reflns_number_gt 2328
_reflns_number_total 2785
_reflns_threshold_expression >2sigma(I)
_cod_data_source_file d0ra06563c2.cif
_cod_data_source_block exp_6362
_cod_original_cell_volume 1418.54(9)
_cod_database_code 7241661
_reflns_odcompleteness_completeness 99.71
_reflns_odcompleteness_iscentric 1
_reflns_odcompleteness_theta 26.32

loop_
_space_group_symop_id
_space_group_symop_operation_xyz
1 'x, y, z'
2 '-x, y+1/2, -z+1/2'
3 '-x, -y, -z'
4 'x, -y-1/2, z-1/2'

loop_
_atom_site_label
_atom_site_type_symbol
_atom_site_fract_x
_atom_site_fract_y
_atom_site_fract_z
_atom_site_U_iso_or_equiv
_atom_site_adp_type
_atom_site_occupancy
_atom_site_symmetry_multiplicity
_atom_site_calc_flag
_atom_site_refinement_flags
_atom_site_disorder_assembly
_atom_site_disorder_group
S1 S 0.24511(4) 0.12309(4) 0.45049(4) 0.01754(15) Uani 1 1 d . . .
O1 O 0.17963(11) 0.19484(12) 0.35046(12) 0.0226(3) Uani 1 1 d . . .
N1 N 0.37334(12) 0.09927(14) 0.42160(14) 0.0178(4) Uani 1 1 d . . .
H1 H 0.4230 0.0813 0.4907 0.021 Uiso 1 1 d R . .
O2 O 0.26858(11) 0.16347(13) 0.58176(12) 0.0229(3) Uani 1 1 d . . .
C14 C 0.01252(16) -0.13547(19) 0.37279(18) 0.0233(5) Uani 1 1 d . . .
H14 H -0.0624 -0.1471 0.3208 0.028 Uiso 1 1 calc R . .
N2 N 0.46987(12) -0.04340(14) 0.32979(14) 0.0183(4) Uani 1 1 d . . .
C2 C 0.32382(15) 0.06925(17) 0.18831(17) 0.0187(4) Uani 1 1 d . . .
H2 H 0.2710 0.1322 0.1777 0.022 Uiso 1 1 calc R . .
C10 C 0.17739(15) -0.01343(17) 0.44271(16) 0.0164(4) Uani 1 1 d . . .
C13 C 0.06539(15) -0.22475(18) 0.45201(17) 0.0203(4) Uani 1 1 d . . .
C1 C 0.38712(15) 0.04104(17) 0.30786(17) 0.0173(4) Uani 1 1 d . . .
C4 C 0.42138(15) -0.08722(17) 0.10140(17) 0.0183(4) Uani 1 1 d . . .
C7 C 0.37182(16) -0.13571(19) -0.12509(18) 0.0232(5) Uani 1 1 d . . .
H7 H 0.3810 -0.1834 -0.1952 0.028 Uiso 1 1 calc R . .
C3 C 0.33812(15) 0.00325(18) 0.08038(17) 0.0179(4) Uani 1 1 d . . .
C8 C 0.29025(16) -0.04493(19) -0.14641(18) 0.0248(5) Uani 1 1 d . . .
H8 H 0.2461 -0.0315 -0.2312 0.030 Uiso 1 1 calc R . .
C12 C 0.17764(16) -0.20753(19) 0.52424(18) 0.0227(4) Uani 1 1 d . . .
H12 H 0.2159 -0.2685 0.5771 0.027 Uiso 1 1 calc R . .
C6 C 0.43759(16) -0.15558(18) -0.00449(18) 0.0221(4) Uani 1 1 d . . .
H6 H 0.4942 -0.2151 0.0085 0.027 Uiso 1 1 calc R . .
C11 C 0.23323(16) -0.10328(18) 0.51953(18) 0.0202(4) Uani 1 1 d . . .
H11 H 0.3095 -0.0927 0.5686 0.024 Uiso 1 1 calc R . .
C5 C 0.48630(16) -0.10296(17) 0.22866(18) 0.0190(4) Uani 1 1 d . . .
H5 H 0.5455 -0.1599 0.2425 0.023 Uiso 1 1 calc R . .
C9 C 0.27379(16) 0.02398(19) -0.04698(17) 0.0218(4) Uani 1 1 d . . .
H9 H 0.2194 0.0856 -0.0631 0.026 Uiso 1 1 calc R . .
C15 C 0.06692(16) -0.02967(18) 0.36810(18) 0.0214(4) Uani 1 1 d . . .
H15 H 0.0292 0.0310 0.3145 0.026 Uiso 1 1 calc R . .
C16 C 0.00463(17) -0.3381(2) 0.4627(2) 0.0288(5) Uani 1 1 d . . .
H16A H -0.0209 -0.3402 0.5445 0.043 Uiso 1 1 calc R . .
H16B H 0.0577 -0.4027 0.4600 0.043 Uiso 1 1 calc R . .
H16C H -0.0623 -0.3451 0.3905 0.043 Uiso 1 1 calc R . .

loop_
_atom_site_aniso_label
_atom_site_aniso_U_11
_atom_site_aniso_U_22
_atom_site_aniso_U_33
_atom_site_aniso_U_23
_atom_site_aniso_U_13
_atom_site_aniso_U_12
S1 0.0158(2) 0.0148(3) 0.0214(2) -0.00196(18) 0.00275(18) 0.00073(19)
O1 0.0210(7) 0.0193(8) 0.0262(7) 0.0022(6) 0.0020(6) 0.0042(6)
N1 0.0145(8) 0.0169(9) 0.0208(8) 0.0002(6) 0.0013(6) -0.0015(7)
O2 0.0214(7) 0.0212(8) 0.0248(7) -0.0078(6) 0.0023(6) 0.0001(6)
C14 0.0152(9) 0.0295(13) 0.0234(10) -0.0022(9) 0.0003(8) -0.0043(9)
N2 0.0158(8) 0.0157(9) 0.0230(8) 0.0016(7) 0.0037(6) -0.0004(7)
C2 0.0173(9) 0.0142(10) 0.0252(10) 0.0024(8) 0.0059(8) 0.0001(8)
C10 0.0155(9) 0.0157(10) 0.0189(9) -0.0032(7) 0.0055(7) -0.0024(8)
C13 0.0188(9) 0.0192(11) 0.0249(10) -0.0050(8) 0.0095(8) -0.0021(8)
C1 0.0134(9) 0.0146(10) 0.0240(9) 0.0008(8) 0.0046(7) -0.0032(7)
C4 0.0174(9) 0.0154(10) 0.0233(9) 0.0019(8) 0.0072(8) -0.0015(8)
C7 0.0246(10) 0.0231(12) 0.0234(10) -0.0017(8) 0.0087(8) 0.0005(9)
C3 0.0150(9) 0.0166(11) 0.0226(9) 0.0018(8) 0.0050(7) -0.0021(8)
C8 0.0230(10) 0.0294(13) 0.0216(9) 0.0027(9) 0.0042(8) 0.0026(9)
C12 0.0201(10) 0.0201(11) 0.0279(10) 0.0014(8) 0.0050(8) 0.0020(9)
C6 0.0199(9) 0.0189(11) 0.0288(10) 0.0012(8) 0.0081(8) 0.0024(8)
C11 0.0159(9) 0.0203(11) 0.0234(9) -0.0006(8) 0.0017(7) 0.0002(8)
C5 0.0156(9) 0.0137(10) 0.0288(10) 0.0027(8) 0.0069(8) 0.0019(8)
C9 0.0189(9) 0.0218(12) 0.0247(10) 0.0041(8) 0.0048(8) 0.0042(8)
C15 0.0191(10) 0.0230(12) 0.0206(9) 0.0008(8) 0.0013(8) 0.0004(8)
C16 0.0249(11) 0.0233(12) 0.0388(12) -0.0028(9) 0.0085(9) -0.0058(9)

loop_
_atom_type_symbol
_atom_type_description
_atom_type_scat_dispersion_real
_atom_type_scat_dispersion_imag
_atom_type_scat_source
C C 0.0033 0.0016 'International Tables Vol C Tables 4.2.6.8 and 6.1.1.4'
H H 0.0000 0.0000 'International Tables Vol C Tables 4.2.6.8 and 6.1.1.4'
N N 0.0061 0.0033 'International Tables Vol C Tables 4.2.6.8 and 6.1.1.4'
O O 0.0106 0.0060 'International Tables Vol C Tables 4.2.6.8 and 6.1.1.4'
S S 0.1246 0.1234 'International Tables Vol C Tables 4.2.6.8 and 6.1.1.4'

loop_
_geom_angle_atom_site_label_1
_geom_angle_atom_site_label_2
_geom_angle_atom_site_label_3
_geom_angle
_geom_angle_site_symmetry_1
_geom_angle_site_symmetry_3
_geom_angle_publ_flag
O1 S1 N1 109.57(8) . . ?
O1 S1 O2 119.31(9) . . ?
O1 S1 C10 108.15(8) . . ?
N1 S1 C10 106.02(9) . . ?
O2 S1 N1 104.06(8) . . ?
O2 S1 C10 108.96(8) . . ?
S1 N1 H1 112.0 . . ?
C1 N1 S1 121.40(12) . . ?
C1 N1 H1 115.1 . . ?
C13 C14 H14 119.3 . . ?
C15 C14 H14 119.3 . . ?
C15 C14 C13 121.32(17) . . ?
C5 N2 C1 117.36(15) . . ?
C1 C2 H2 120.5 . . ?
C1 C2 C3 118.94(18) . . ?
C3 C2 H2 120.5 . . ?
C11 C10 S1 118.79(14) . . ?
C15 C10 S1 120.84(15) . . ?
C15 C10 C11 120.23(18) . . ?
C14 C13 C12 118.52(19) . . ?
C14 C13 C16 121.70(17) . . ?
C12 C13 C16 119.77(19) . . ?
N2 C1 N1 113.83(15) . . ?
C2 C1 N1 122.24(17) . . ?
C2 C1 N2 123.92(17) . . ?
C6 C4 C3 119.57(17) . . ?
C5 C4 C3 117.43(17) . . ?
C5 C4 C6 122.98(18) . . ?
C8 C7 H7 119.7 . . ?
C6 C7 H7 119.7 . . ?
C6 C7 C8 120.52(18) . . ?
C2 C3 C4 118.04(16) . . ?
C2 C3 C9 122.96(18) . . ?
C9 C3 C4 119.00(17) . . ?
C7 C8 H8 119.5 . . ?
C9 C8 C7 121.07(18) . . ?
C9 C8 H8 119.5 . . ?
C13 C12 H12 119.6 . . ?
C11 C12 C13 120.77(19) . . ?
C11 C12 H12 119.6 . . ?
C4 C6 H6 120.0 . . ?
C7 C6 C4 119.95(19) . . ?
C7 C6 H6 120.0 . . ?
C10 C11 H11 120.1 . . ?
C12 C11 C10 119.86(17) . . ?
C12 C11 H11 120.1 . . ?
N2 C5 C4 124.12(18) . . ?
N2 C5 H5 117.9 . . ?
C4 C5 H5 117.9 . . ?
C3 C9 H9 120.1 . . ?
C8 C9 C3 119.84(19) . . ?
C8 C9 H9 120.1 . . ?
C14 C15 C10 119.25(19) . . ?
C14 C15 H15 120.4 . . ?
C10 C15 H15 120.4 . . ?
C13 C16 H16A 109.5 . . ?
C13 C16 H16B 109.5 . . ?
C13 C16 H16C 109.5 . . ?
H16A C16 H16B 109.5 . . ?
H16A C16 H16C 109.5 . . ?
H16B C16 H16C 109.5 . . ?

loop_
_geom_bond_atom_site_label_1
_geom_bond_atom_site_label_2
_geom_bond_distance
_geom_bond_site_symmetry_2
_geom_bond_publ_flag
S1 O1 1.4334(13) . ?
S1 N1 1.6432(15) . ?
S1 O2 1.4361(13) . ?
S1 C10 1.761(2) . ?
N1 H1 0.8601 . ?
N1 C1 1.421(2) . ?
C14 H14 0.9500 . ?
C14 C13 1.389(3) . ?
C14 C15 1.386(3) . ?
N2 C1 1.367(2) . ?
N2 C5 1.323(2) . ?
C2 H2 0.9500 . ?
C2 C1 1.365(3) . ?
C2 C3 1.415(3) . ?
C10 C11 1.393(3) . ?
C10 C15 1.391(3) . ?
C13 C12 1.401(3) . ?
C13 C16 1.509(3) . ?
C4 C3 1.422(3) . ?
C4 C6 1.419(3) . ?
C4 C5 1.413(3) . ?
C7 H7 0.9500 . ?
C7 C8 1.411(3) . ?
C7 C6 1.365(3) . ?
C3 C9 1.420(2) . ?
C8 H8 0.9500 . ?
C8 C9 1.368(3) . ?
C12 H12 0.9500 . ?
C12 C11 1.377(3) . ?
C6 H6 0.9500 . ?
C11 H11 0.9500 . ?
C5 H5 0.9500 . ?
C9 H9 0.9500 . ?
C15 H15 0.9500 . ?
C16 H16A 0.9800 . ?
C16 H16B 0.9800 . ?
C16 H16C 0.9800 . ?

loop_
_geom_torsion_atom_site_label_1
_geom_torsion_atom_site_label_2
_geom_torsion_atom_site_label_3
_geom_torsion_atom_site_label_4
_geom_torsion
_geom_torsion_site_symmetry_1
_geom_torsion_site_symmetry_2
_geom_torsion_site_symmetry_3
_geom_torsion_site_symmetry_4
_geom_torsion_publ_flag
S1 N1 C1 N2 -133.73(14) . . . . ?
S1 N1 C1 C2 47.2(2) . . . . ?
S1 C10 C11 C12 174.00(14) . . . . ?
S1 C10 C15 C14 -174.59(14) . . . . ?
O1 S1 N1 C1 -61.35(17) . . . . ?
O1 S1 C10 C11 171.74(14) . . . . ?
O1 S1 C10 C15 -12.55(17) . . . . ?
N1 S1 C10 C11 54.30(16) . . . . ?
N1 S1 C10 C15 -129.99(15) . . . . ?
O2 S1 N1 C1 169.99(14) . . . . ?
O2 S1 C10 C11 -57.16(16) . . . . ?
O2 S1 C10 C15 118.55(15) . . . . ?
C14 C13 C12 C11 1.7(3) . . . . ?
C2 C3 C9 C8 -178.53(18) . . . . ?
C10 S1 N1 C1 55.13(16) . . . . ?
C13 C14 C15 C10 1.1(3) . . . . ?
C13 C12 C11 C10 0.3(3) . . . . ?
C1 N2 C5 C4 -2.2(3) . . . . ?
C1 C2 C3 C4 -2.2(3) . . . . ?
C1 C2 C3 C9 178.15(18) . . . . ?
C4 C3 C9 C8 1.9(3) . . . . ?
C7 C8 C9 C3 -1.0(3) . . . . ?
C3 C2 C1 N1 -176.70(16) . . . . ?
C3 C2 C1 N2 4.3(3) . . . . ?
C3 C4 C6 C7 -1.3(3) . . . . ?
C3 C4 C5 N2 4.0(3) . . . . ?
C8 C7 C6 C4 2.2(3) . . . . ?
C6 C4 C3 C2 179.66(17) . . . . ?
C6 C4 C3 C9 -0.7(3) . . . . ?
C6 C4 C5 N2 -177.30(18) . . . . ?
C6 C7 C8 C9 -1.0(3) . . . . ?
C11 C10 C15 C14 1.1(3) . . . . ?
C5 N2 C1 N1 178.83(15) . . . . ?
C5 N2 C1 C2 -2.1(3) . . . . ?
C5 C4 C3 C2 -1.6(3) . . . . ?
C5 C4 C3 C9 178.05(17) . . . . ?
C5 C4 C6 C7 -179.99(18) . . . . ?
C15 C14 C13 C12 -2.4(3) . . . . ?
C15 C14 C13 C16 176.98(17) . . . . ?
C15 C10 C11 C12 -1.7(3) . . . . ?
C16 C13 C12 C11 -177.69(17) . . . . ?
